data_2209857
loop_
_publ_author_name
'Meijboom, Reinout'
'Muller, Alfred'
'Roodt, Andreas'

_publ_section_title
;
 (\h^6^-Benzene)dichloro[tris(2-isopropylphenyl)
 phosphite]ruthenium(II) dichloromethane solvate
;
_journal_coeditor_code HG2055
_journal_issue 8
_journal_name_full 'Acta Crystallographica Section E'
_journal_page_first m1866
_journal_page_last m1868
_journal_paper_doi 10.1107/S1600536806025256
_journal_volume 62
_journal_year 2006
_chemical_formula_iupac '[Ru Cl2 (C27 H33 O3 P) (C6 H6)], C H2 Cl2'
_chemical_formula_moiety 'C33 H39 Cl2 O3 P Ru, C H2 Cl2'
_chemical_formula_sum 'C34 H41 Cl4 O3 P Ru'
_chemical_formula_weight 771.51
_chemical_name_systematic
;
(\h^6^-Benzene)dichloro[tris(2-isopropylphenyl)phosphite]ruthenium(II)
dichloromethane solvate
;
_space_group_IT_number 14
_symmetry_cell_setting monoclinic
_symmetry_space_group_name_Hall '-P 2yn'
_symmetry_space_group_name_H-M 'P 1 21/n 1'
_audit_creation_method 'WinGX routine CIF_UPDATE'
_cell_angle_alpha 90
_cell_angle_beta 101.029(2)
_cell_angle_gamma 90
_cell_formula_units_Z 4
_cell_length_a 10.7593(6)
_cell_length_b 18.6163(11)
_cell_length_c 17.5744(10)
_cell_measurement_reflns_used 8690
_cell_measurement_temperature 150(2)
_cell_measurement_theta_max 28.28
_cell_measurement_theta_min 2.33
_cell_volume 3455.1(3)
_computing_cell_refinement 'SAINT-Plus (Bruker, 2004)'
_computing_data_collection 'APEX-2 (Bruker, 2005)'
_computing_data_reduction 'SAINT-Plus and XPREP (Bruker, 2004)'
_computing_molecular_graphics 'DIAMOND (Brandenburg & Putz, 2005)'
_computing_publication_material 'WinGX (Farrugia, 1999)'
_computing_structure_refinement 'SHELXL97 (Sheldrick, 1997)'
_computing_structure_solution 'SIR97 (Altomare <i>et al.</i>,  1999)'
_diffrn_ambient_temperature 150(2)
_diffrn_detector_area_resol_mean 512
_diffrn_measured_fraction_theta_full 1
_diffrn_measured_fraction_theta_max 1
_diffrn_measurement_device_type
;
Bruker X8 APEX-II 4K Kappa-CCD
;
_diffrn_measurement_method '\w and \f'
_diffrn_radiation_monochromator graphite
_diffrn_radiation_source 'fine-focus sealed tube'
_diffrn_radiation_type MoK\a
_diffrn_radiation_wavelength 0.71073
_diffrn_reflns_av_R_equivalents 0.0376
_diffrn_reflns_limit_h_max 14
_diffrn_reflns_limit_h_min -14
_diffrn_reflns_limit_k_max 24
_diffrn_reflns_limit_k_min -24
_diffrn_reflns_limit_l_max 23
_diffrn_reflns_limit_l_min -23
_diffrn_reflns_number 80414
_diffrn_reflns_theta_full 28.28
_diffrn_reflns_theta_max 28.28
_diffrn_reflns_theta_min 2.06
_diffrn_standards_decay_% 0
_diffrn_standards_interval_count 0
_diffrn_standards_interval_time 0
_diffrn_standards_number 0
_exptl_absorpt_coefficient_mu 0.842
_exptl_absorpt_correction_T_max 0.8563
_exptl_absorpt_correction_T_min 0.7862
_exptl_absorpt_correction_type multi-scan
_exptl_absorpt_process_details '(SADABS; Bruker, 2004)'
_exptl_crystal_colour red
_exptl_crystal_density_diffrn 1.483
_exptl_crystal_density_method 'not measured'
_exptl_crystal_description cuboid
_exptl_crystal_F_000 1584
_exptl_crystal_size_max 0.3
_exptl_crystal_size_mid 0.28
_exptl_crystal_size_min 0.19
_refine_diff_density_max 0.78
_refine_diff_density_min -0.881
_refine_ls_extinction_method none
_refine_ls_goodness_of_fit_ref 1.061
_refine_ls_hydrogen_treatment constr
_refine_ls_matrix_type full
_refine_ls_number_parameters 394
_refine_ls_number_reflns 8585
_refine_ls_number_restraints 0
_refine_ls_restrained_S_all 1.061
_refine_ls_R_factor_gt 0.023
_refine_ls_shift/su_max 0.001
_refine_ls_structure_factor_coef Fsqd
_refine_ls_weighting_details 'calc w=1/[\s^2^(Fo^2^)+(0.0210P)^2^+2.6184P] where P=(Fo^2^+2Fc^2^)/3'
_refine_ls_weighting_scheme calc
_refine_ls_wR_factor_ref 0.0576
_reflns_number_gt 7855
_reflns_number_total 8585
_reflns_threshold_expression I>2\s(I)
_cod_data_source_file hg2055.cif
_cod_data_source_block I
_cod_original_sg_symbol_H-M 'P 21/n'
_cod_database_code 2209857
_cod_database_fobs_code 2209857

loop_
_symmetry_equiv_pos_as_xyz
'x, y, z'
'-x+1/2, y+1/2, -z+1/2'
'-x, -y, -z'
'x-1/2, -y-1/2, z-1/2'

loop_
_atom_site_type_symbol
_atom_site_label
_atom_site_fract_x
_atom_site_fract_y
_atom_site_fract_z
_atom_site_U_iso_or_equiv
_atom_site_adp_type
_atom_site_calc_flag
_atom_site_refinement_flags
_atom_site_occupancy
Ru Ru 0.934199(10) 0.133029(6) 0.564731(6) 0.01389(4) Uani d . 1
P P 0.98307(3) 0.239182(19) 0.62799(2) 0.01357(7) Uani d . 1
Cl Cl1 1.09269(3) 0.15674(2) 0.48827(2) 0.02059(7) Uani d . 1
Cl Cl2 1.09729(3) 0.084531(19) 0.66431(2) 0.02110(7) Uani d . 1
O O1 0.99838(9) 0.24282(6) 0.71995(6) 0.0170(2) Uani d . 1
C C11 0.90528(14) 0.22618(9) 0.76374(8) 0.0202(3) Uani d . 1
C C12 0.85013(15) 0.28331(10) 0.79695(9) 0.0254(3) Uani d . 1
C C13 0.76432(17) 0.26453(12) 0.84406(11) 0.0376(4) Uani d . 1
H H13 0.7239 0.3015 0.8675 0.045 Uiso calc R 1
C C14 0.73660(19) 0.19381(14) 0.85751(11) 0.0434(5) Uani d . 1
H H14 0.6771 0.1829 0.8894 0.052 Uiso calc R 1
C C15 0.79477(18) 0.13866(12) 0.82485(11) 0.0363(4) Uani d . 1
H H15 0.7758 0.09 0.8344 0.044 Uiso calc R 1
C C16 0.88143(15) 0.15512(10) 0.77787(9) 0.0254(3) Uani d . 1
H H16 0.9236 0.1179 0.7558 0.03 Uiso calc R 1
C C1 0.89036(17) 0.35978(10) 0.78590(10) 0.0295(4) Uani d . 1
H H1 0.8975 0.3657 0.7303 0.035 Uiso calc R 1
C C2 1.02144(19) 0.37333(11) 0.83578(12) 0.0396(5) Uani d . 1
H H2A 1.0177 0.3661 0.8905 0.059 Uiso calc R 1
H H2B 1.0478 0.4228 0.828 0.059 Uiso calc R 1
H H2C 1.0827 0.3398 0.8207 0.059 Uiso calc R 1
C C3 0.7972(2) 0.41618(12) 0.80429(13) 0.0474(5) Uani d . 1
H H3A 0.7123 0.4057 0.7746 0.071 Uiso calc R 1
H H3B 0.8239 0.4639 0.7902 0.071 Uiso calc R 1
H H3C 0.7956 0.4151 0.8598 0.071 Uiso calc R 1
O O2 0.88195(10) 0.30373(6) 0.60637(6) 0.0183(2) Uani d . 1
C C21 0.82545(14) 0.32286(8) 0.53041(8) 0.0181(3) Uani d . 1
C C22 0.69948(15) 0.34536(9) 0.51827(9) 0.0234(3) Uani d . 1
C C23 0.64245(17) 0.36115(10) 0.44172(10) 0.0301(4) Uani d . 1
H H23 0.5563 0.3759 0.4309 0.036 Uiso calc R 1
C C24 0.70761(18) 0.35598(10) 0.38132(10) 0.0303(4) Uani d . 1
H H24 0.6658 0.3661 0.3298 0.036 Uiso calc R 1
C C25 0.83365(17) 0.33608(9) 0.39616(9) 0.0262(3) Uani d . 1
H H25 0.8794 0.3343 0.355 0.031 Uiso calc R 1
C C26 0.89349(15) 0.31871(8) 0.47105(9) 0.0209(3) Uani d . 1
H H26 0.9797 0.3042 0.4815 0.025 Uiso calc R 1
C C4 0.62668(17) 0.35303(11) 0.58369(11) 0.0317(4) Uani d . 1
H H4 0.6789 0.3311 0.6312 0.038 Uiso calc R 1
C C5 0.4999(2) 0.31347(15) 0.56651(15) 0.0545(6) Uani d . 1
H H5A 0.4446 0.336 0.5222 0.082 Uiso calc R 1
H H5B 0.4597 0.3159 0.612 0.082 Uiso calc R 1
H H5C 0.5141 0.2631 0.5544 0.082 Uiso calc R 1
C C6 0.6079(3) 0.43192(13) 0.60049(15) 0.0548(6) Uani d . 1
H H6A 0.6904 0.4559 0.6126 0.082 Uiso calc R 1
H H6B 0.5651 0.4362 0.6448 0.082 Uiso calc R 1
H H6C 0.5559 0.4546 0.5549 0.082 Uiso calc R 1
O O3 1.11496(9) 0.27235(5) 0.61885(6) 0.0177(2) Uani d . 1
C C31 1.20406(14) 0.31106(8) 0.67276(9) 0.0188(3) Uani d . 1
C C32 1.21043(16) 0.38543(9) 0.66742(10) 0.0254(3) Uani d . 1
C C33 1.30984(18) 0.41875(10) 0.71862(11) 0.0321(4) Uani d . 1
H H33 1.3176 0.4695 0.7171 0.039 Uiso calc R 1
C C34 1.39626(18) 0.38061(11) 0.77075(11) 0.0345(4) Uani d . 1
H H34 1.4627 0.4049 0.8043 0.041 Uiso calc R 1
C C35 1.38648(16) 0.30669(11) 0.77430(10) 0.0323(4) Uani d . 1
H H35 1.4462 0.2801 0.8103 0.039 Uiso calc R 1
C C36 1.28938(15) 0.27160(9) 0.72526(9) 0.0239(3) Uani d . 1
H H36 1.2815 0.2209 0.7277 0.029 Uiso calc R 1
C C7 1.12060(19) 0.42982(9) 0.60906(12) 0.0348(4) Uani d . 1
H H7 1.0525 0.3972 0.5818 0.042 Uiso calc R 1
C C8 1.1902(2) 0.46085(12) 0.54837(13) 0.0469(5) Uani d . 1
H H8A 1.2633 0.4889 0.5743 0.07 Uiso calc R 1
H H8B 1.1327 0.492 0.5129 0.07 Uiso calc R 1
H H8C 1.2193 0.4216 0.519 0.07 Uiso calc R 1
C C9 1.0576(2) 0.48884(11) 0.64923(15) 0.0489(5) Uani d . 1
H H9A 1.0076 0.4669 0.6842 0.073 Uiso calc R 1
H H9B 1.002 0.5176 0.6101 0.073 Uiso calc R 1
H H9C 1.123 0.5198 0.6791 0.073 Uiso calc R 1
C C41 0.83491(16) 0.02524(9) 0.55413(12) 0.0333(4) Uani d . 1
H H41 0.8628 -0.0216 0.5708 0.04 Uiso calc R 1
C C42 0.84169(15) 0.04785(10) 0.48025(11) 0.0317(4) Uani d . 1
H H42 0.8748 0.0169 0.446 0.038 Uiso calc R 1
C C43 0.79892(16) 0.11759(11) 0.45596(10) 0.0311(4) Uani d . 1
H H43 0.8092 0.1348 0.4067 0.037 Uiso calc R 1
C C44 0.74158(15) 0.16136(9) 0.50399(12) 0.0325(4) Uani d . 1
H H44 0.7054 0.2061 0.4856 0.039 Uiso calc R 1
C C45 0.73806(15) 0.13846(10) 0.57974(12) 0.0336(4) Uani d . 1
H H45 0.7026 0.1686 0.6136 0.04 Uiso calc R 1
C C46 0.78659(17) 0.07160(10) 0.60504(11) 0.0336(4) Uani d . 1
H H46 0.7873 0.057 0.6569 0.04 Uiso calc R 1
C C 0.3830(2) 0.11900(17) 0.61087(14) 0.0572(7) Uani d . 1
H H0A 0.3078 0.0935 0.6222 0.069 Uiso calc R 1
H H0B 0.3565 0.1681 0.5932 0.069 Uiso calc R 1
Cl Cl3 0.43873(5) 0.07392(5) 0.53697(4) 0.0675(2) Uani d . 1
Cl Cl4 0.49854(5) 0.12445(4) 0.69600(3) 0.05209(15) Uani d . 1

loop_
_atom_site_aniso_label
_atom_site_aniso_U_11
_atom_site_aniso_U_22
_atom_site_aniso_U_33
_atom_site_aniso_U_12
_atom_site_aniso_U_13
_atom_site_aniso_U_23
Ru 0.01353(6) 0.01347(6) 0.01503(6) -0.00173(4) 0.00364(4) -0.00194(4)
P 0.01402(16) 0.01393(16) 0.01270(16) -0.00022(12) 0.00244(12) -0.00133(12)
Cl1 0.02048(16) 0.02381(17) 0.01954(17) -0.00274(13) 0.00902(13) -0.00287(13)
Cl2 0.02145(16) 0.02124(17) 0.02025(17) 0.00425(13) 0.00304(13) 0.00159(13)
O1 0.0165(5) 0.0220(5) 0.0128(5) 0.0012(4) 0.0033(4) -0.0022(4)
C11 0.0165(6) 0.0321(8) 0.0120(6) 0.0022(6) 0.0029(5) 0.0003(6)
C12 0.0202(7) 0.0398(9) 0.0156(7) 0.0069(6) 0.0016(6) -0.0043(6)
C13 0.0285(9) 0.0624(13) 0.0244(9) 0.0114(9) 0.0113(7) -0.0038(9)
C14 0.0307(9) 0.0761(16) 0.0275(9) 0.0008(10) 0.0156(8) 0.0089(10)
C15 0.0313(9) 0.0505(12) 0.0276(9) -0.0070(8) 0.0065(7) 0.0115(8)
C16 0.0237(8) 0.0334(9) 0.0188(7) -0.0003(6) 0.0034(6) 0.0032(6)
C1 0.0318(9) 0.0328(9) 0.0226(8) 0.0104(7) 0.0017(7) -0.0103(7)
C2 0.0380(10) 0.0422(11) 0.0346(10) 0.0044(8) -0.0032(8) -0.0170(8)
C3 0.0517(13) 0.0484(12) 0.0410(11) 0.0246(10) 0.0060(9) -0.0148(10)
O2 0.0214(5) 0.0181(5) 0.0146(5) 0.0051(4) 0.0013(4) -0.0006(4)
C21 0.0216(7) 0.0148(6) 0.0164(7) -0.0004(5) -0.0004(5) 0.0003(5)
C22 0.0222(7) 0.0239(7) 0.0230(8) 0.0035(6) 0.0013(6) 0.0017(6)
C23 0.0255(8) 0.0342(9) 0.0278(9) 0.0051(7) -0.0019(7) 0.0050(7)
C24 0.0365(9) 0.0318(9) 0.0194(8) 0.0004(7) -0.0030(7) 0.0041(7)
C25 0.0364(9) 0.0240(8) 0.0182(7) -0.0020(7) 0.0053(6) 0.0005(6)
C26 0.0233(7) 0.0184(7) 0.0205(7) -0.0014(6) 0.0034(6) -0.0003(6)
C4 0.0250(8) 0.0435(10) 0.0270(9) 0.0124(7) 0.0062(7) 0.0064(7)
C5 0.0382(11) 0.0728(17) 0.0582(15) -0.0049(11) 0.0234(11) -0.0021(13)
C6 0.0721(16) 0.0494(13) 0.0493(13) 0.0107(12) 0.0278(12) -0.0086(11)
O3 0.0182(5) 0.0185(5) 0.0166(5) -0.0056(4) 0.0036(4) -0.0038(4)
C31 0.0172(6) 0.0213(7) 0.0182(7) -0.0053(5) 0.0042(5) -0.0052(6)
C32 0.0276(8) 0.0210(7) 0.0275(8) -0.0048(6) 0.0051(6) -0.0044(6)
C33 0.0368(9) 0.0264(8) 0.0332(9) -0.0132(7) 0.0068(8) -0.0087(7)
C34 0.0308(9) 0.0455(11) 0.0261(9) -0.0180(8) 0.0027(7) -0.0088(8)
C35 0.0247(8) 0.0447(10) 0.0250(9) -0.0062(7) -0.0017(7) 0.0029(8)
C36 0.0216(7) 0.0260(8) 0.0241(8) -0.0019(6) 0.0043(6) 0.0011(6)
C7 0.0385(10) 0.0197(8) 0.0422(11) -0.0034(7) -0.0021(8) 0.0022(7)
C8 0.0638(14) 0.0379(11) 0.0374(11) 0.0002(10) 0.0056(10) 0.0064(9)
C9 0.0524(13) 0.0309(10) 0.0657(15) 0.0081(9) 0.0174(11) 0.0096(10)
C41 0.0249(8) 0.0188(8) 0.0526(12) -0.0090(6) -0.0020(8) 0.0011(7)
C42 0.0193(7) 0.0348(9) 0.0407(10) -0.0080(7) 0.0052(7) -0.0241(8)
C43 0.0227(8) 0.0460(10) 0.0216(8) -0.0137(7) -0.0034(6) -0.0003(7)
C44 0.0166(7) 0.0216(8) 0.0538(12) -0.0028(6) -0.0069(7) -0.0024(8)
C45 0.0158(7) 0.0386(10) 0.0490(11) -0.0094(7) 0.0125(7) -0.0229(8)
C46 0.0322(9) 0.0414(10) 0.0283(9) -0.0218(8) 0.0085(7) -0.0005(8)
C 0.0263(10) 0.101(2) 0.0446(13) 0.0016(11) 0.0074(9) -0.0114(13)
Cl3 0.0337(3) 0.1178(6) 0.0528(3) -0.0203(3) 0.0128(2) -0.0360(4)
Cl4 0.0398(3) 0.0828(4) 0.0343(3) 0.0159(3) 0.0085(2) -0.0005(3)

loop_
_atom_type_symbol
_atom_type_description
_atom_type_scat_dispersion_real
_atom_type_scat_dispersion_imag
_atom_type_scat_source
C C 0.0033 0.0016 'International Tables Vol C Tables 4.2.6.8 and 6.1.1.4'
H H 0 0 'International Tables Vol C Tables 4.2.6.8 and 6.1.1.4'
O O 0.0106 0.006 'International Tables Vol C Tables 4.2.6.8 and 6.1.1.4'
P P 0.1023 0.0942 'International Tables Vol C Tables 4.2.6.8 and 6.1.1.4'
Cl Cl 0.1484 0.1585 'International Tables Vol C Tables 4.2.6.8 and 6.1.1.4'
Ru Ru -1.2594 0.8363 'International Tables Vol C Tables 4.2.6.8 and 6.1.1.4'

loop_
_geom_angle_atom_site_label_1
_geom_angle_atom_site_label_2
_geom_angle_atom_site_label_3
_geom_angle
_geom_angle_publ_flag
P Ru Cl2 84.400(13) y
P Ru Cl1 89.504(13) y
Cl2 Ru Cl1 88.787(14) y
O3 P O1 99.52(5) ?
O3 P O2 105.19(6) ?
O1 P O2 98.11(5) ?
O3 P Ru 114.60(4) y
O1 P Ru 120.05(4) y
O2 P Ru 116.60(4) y
C11 O1 P 126.71(9) ?
C16 C11 C12 123.08(15) ?
C16 C11 O1 119.03(14) ?
C12 C11 O1 117.61(14) ?
C13 C12 C11 115.99(17) ?
C13 C12 C1 123.35(16) ?
C11 C12 C1 120.52(14) ?
C14 C13 C12 121.94(18) ?
C14 C13 H13 119 ?
C12 C13 H13 119 ?
C13 C14 C15 120.48(17) ?
C13 C14 H14 119.8 ?
C15 C14 H14 119.8 ?
C14 C15 C16 119.35(19) ?
C14 C15 H15 120.3 ?
C16 C15 H15 120.3 ?
C11 C16 C15 119.11(17) ?
C11 C16 H16 120.4 ?
C15 C16 H16 120.4 ?
C12 C1 C3 113.85(17) ?
C12 C1 C2 109.66(15) ?
C3 C1 C2 109.58(15) ?
C12 C1 H1 107.8 ?
C3 C1 H1 107.8 ?
C2 C1 H1 107.8 ?
C1 C2 H2A 109.5 ?
C1 C2 H2B 109.5 ?
H2A C2 H2B 109.5 ?
C1 C2 H2C 109.5 ?
H2A C2 H2C 109.5 ?
H2B C2 H2C 109.5 ?
C1 C3 H3A 109.5 ?
C1 C3 H3B 109.5 ?
H3A C3 H3B 109.5 ?
C1 C3 H3C 109.5 ?
H3A C3 H3C 109.5 ?
H3B C3 H3C 109.5 ?
C21 O2 P 124.19(9) ?
C26 C21 C22 122.61(14) ?
C26 C21 O2 120.46(13) ?
C22 C21 O2 116.94(13) ?
C21 C22 C23 116.39(15) ?
C21 C22 C4 122.66(14) ?
C23 C22 C4 120.94(15) ?
C24 C23 C22 122.01(16) ?
C24 C23 H23 119 ?
C22 C23 H23 119 ?
C25 C24 C23 119.82(16) ?
C25 C24 H24 120.1 ?
C23 C24 H24 120.1 ?
C24 C25 C26 120.12(16) ?
C24 C25 H25 119.9 ?
C26 C25 H25 119.9 ?
C21 C26 C25 118.99(15) ?
C21 C26 H26 120.5 ?
C25 C26 H26 120.5 ?
C22 C4 C6 110.22(16) ?
C22 C4 C5 112.07(17) ?
C6 C4 C5 110.91(18) ?
C22 C4 H4 107.8 ?
C6 C4 H4 107.8 ?
C5 C4 H4 107.8 ?
C4 C5 H5A 109.5 ?
C4 C5 H5B 109.5 ?
H5A C5 H5B 109.5 ?
C4 C5 H5C 109.5 ?
H5A C5 H5C 109.5 ?
H5B C5 H5C 109.5 ?
C4 C6 H6A 109.5 ?
C4 C6 H6B 109.5 ?
H6A C6 H6B 109.5 ?
C4 C6 H6C 109.5 ?
H6A C6 H6C 109.5 ?
H6B C6 H6C 109.5 ?
C31 O3 P 129.67(9) ?
C36 C31 C32 122.65(14) ?
C36 C31 O3 117.15(13) ?
C32 C31 O3 119.97(14) ?
C31 C32 C33 115.98(16) ?
C31 C32 C7 123.80(15) ?
C33 C32 C7 120.18(15) ?
C34 C33 C32 122.38(17) ?
C34 C33 H33 118.8 ?
C32 C33 H33 118.8 ?
C33 C34 C35 119.84(16) ?
C33 C34 H34 120.1 ?
C35 C34 H34 120.1 ?
C34 C35 C36 119.77(17) ?
C34 C35 H35 120.1 ?
C36 C35 H35 120.1 ?
C31 C36 C35 119.37(16) ?
C31 C36 H36 120.3 ?
C35 C36 H36 120.3 ?
C32 C7 C8 110.16(17) ?
C32 C7 C9 111.14(17) ?
C8 C7 C9 111.67(16) ?
C32 C7 H7 107.9 ?
C8 C7 H7 107.9 ?
C9 C7 H7 107.9 ?
C7 C8 H8A 109.5 ?
C7 C8 H8B 109.5 ?
H8A C8 H8B 109.5 ?
C7 C8 H8C 109.5 ?
H8A C8 H8C 109.5 ?
H8B C8 H8C 109.5 ?
C7 C9 H9A 109.5 ?
C7 C9 H9B 109.5 ?
H9A C9 H9B 109.5 ?
C7 C9 H9C 109.5 ?
H9A C9 H9C 109.5 ?
H9B C9 H9C 109.5 ?
C42 C41 C46 120.13(17) ?
C42 C41 H41 119.9 ?
C46 C41 H41 119.9 ?
C41 C42 C43 119.39(16) ?
C41 C42 H42 120.3 ?
C43 C42 H42 120.3 ?
C44 C43 C42 120.51(17) ?
C44 C43 H43 119.7 ?
C42 C43 H43 119.7 ?
C43 C44 C45 119.33(16) ?
C43 C44 H44 120.3 ?
C45 C44 H44 120.3 ?
C46 C45 C44 119.90(16) ?
C46 C45 H45 120.1 ?
C44 C45 H45 120.1 ?
C45 C46 C41 120.40(17) ?
C45 C46 H46 119.8 ?
C41 C46 H46 119.8 ?
Cl3 C Cl4 111.97(13) ?
Cl3 C H0A 109.2 ?
Cl4 C H0A 109.2 ?
Cl3 C H0B 109.2 ?
Cl4 C H0B 109.2 ?
H0A C H0B 107.9 ?

loop_
_geom_bond_atom_site_label_1
_geom_bond_atom_site_label_2
_geom_bond_distance
_geom_bond_publ_flag
Ru P 2.2790(4) y
Ru Cl1 2.4052(4) y
Ru Cl2 2.4046(4) y
P O1 1.5942(10) ?
P O3 1.5837(10) ?
P O2 1.6167(10) ?
O1 C11 1.4095(17) ?
C11 C16 1.379(2) ?
C11 C12 1.399(2) ?
C12 C13 1.397(2) ?
C12 C1 1.511(3) ?
C13 C14 1.380(3) ?
C13 H13 0.95 ?
C14 C15 1.383(3) ?
C14 H14 0.95 ?
C15 C16 1.393(2) ?
C15 H15 0.95 ?
C16 H16 0.95 ?
C1 C3 1.528(2) ?
C1 C2 1.532(3) ?
C1 H1 1 ?
C2 H2A 0.98 ?
C2 H2B 0.98 ?
C2 H2C 0.98 ?
C3 H3A 0.98 ?
C3 H3B 0.98 ?
C3 H3C 0.98 ?
O2 C21 1.4028(17) ?
C21 C26 1.386(2) ?
C21 C22 1.396(2) ?
C22 C23 1.399(2) ?
C22 C4 1.517(2) ?
C23 C24 1.383(3) ?
C23 H23 0.95 ?
C24 C25 1.382(3) ?
C24 H24 0.95 ?
C25 C26 1.388(2) ?
C25 H25 0.95 ?
C26 H26 0.95 ?
C4 C6 1.519(3) ?
C4 C5 1.529(3) ?
C4 H4 1 ?
C5 H5A 0.98 ?
C5 H5B 0.98 ?
C5 H5C 0.98 ?
C6 H6A 0.98 ?
C6 H6B 0.98 ?
C6 H6C 0.98 ?
O3 C31 1.4101(17) ?
C31 C36 1.382(2) ?
C31 C32 1.390(2) ?
C32 C33 1.404(2) ?
C32 C7 1.513(2) ?
C33 C34 1.372(3) ?
C33 H33 0.95 ?
C34 C35 1.382(3) ?
C34 H34 0.95 ?
C35 C36 1.384(2) ?
C35 H35 0.95 ?
C36 H36 0.95 ?
C7 C8 1.529(3) ?
C7 C9 1.532(3) ?
C7 H7 1 ?
C8 H8A 0.98 ?
C8 H8B 0.98 ?
C8 H8C 0.98 ?
C9 H9A 0.98 ?
C9 H9B 0.98 ?
C9 H9C 0.98 ?
C41 C42 1.380(3) ?
C41 C46 1.412(3) ?
C41 H41 0.95 ?
C42 C43 1.416(3) ?
C42 H42 0.95 ?
C43 C44 1.399(3) ?
C43 H43 0.95 ?
C44 C45 1.405(3) ?
C44 H44 0.95 ?
C45 C46 1.389(3) ?
C45 H45 0.95 ?
C46 H46 0.95 ?
C Cl3 1.746(2) ?
C Cl4 1.755(2) ?
C H0A 0.99 ?
C H0B 0.99 ?

loop_
_geom_hbond_atom_site_label_D
_geom_hbond_atom_site_label_H
_geom_hbond_atom_site_label_A
_geom_hbond_site_symmetry_A
_geom_hbond_distance_DH
_geom_hbond_distance_HA
_geom_hbond_distance_DA
_geom_hbond_angle_DHA
C1 H1 O2 . 1 2.44 3.308(2) 144.5
C2 H2C O1 . 0.98 2.57 3.149(2) 117.8
C4 H4 O2 . 1 2.36 2.851(2) 108.9
C7 H7 O3 . 1 2.47 2.938(2) 107.9
C16 H16 Cl2 . 0.95 2.76 3.5885(17) 146.2
C41 H41 Cl1 3_756 0.95 2.8 3.5863(19) 141.1
C42 H42 Cl2 3_756 0.95 2.76 3.6875(17) 164.3
C H0A Cl2 1_455 0.99 2.52 3.442(2) 154.9

loop_
_geom_torsion_atom_site_label_1
_geom_torsion_atom_site_label_2
_geom_torsion_atom_site_label_3
_geom_torsion_atom_site_label_4
_geom_torsion
_geom_torsion_publ_flag
Cl2 Ru P O3 71.81(5) y
Cl1 Ru P O3 -17.02(5) y
Cl2 Ru P O1 -46.54(5) y
Cl1 Ru P O1 -135.37(5) y
Cl2 Ru P O2 -164.71(5) y
Cl1 Ru P O2 106.46(5) y
O3 P O1 C11 174.06(12) ?
O2 P O1 C11 67.07(12) ?
Ru P O1 C11 -60.16(13) ?
P O1 C11 C16 78.90(17) ?
P O1 C11 C12 -107.07(14) ?
C16 C11 C12 C13 -2.2(2) ?
O1 C11 C12 C13 -175.99(14) ?
C16 C11 C12 C1 173.58(15) ?
O1 C11 C12 C1 -0.2(2) ?
C11 C12 C13 C14 0.6(3) ?
C1 C12 C13 C14 -175.11(17) ?
C12 C13 C14 C15 0.6(3) ?
C13 C14 C15 C16 -0.3(3) ?
C12 C11 C16 C15 2.6(2) ?
O1 C11 C16 C15 176.32(14) ?
C14 C15 C16 C11 -1.3(3) ?
C13 C12 C1 C3 -21.6(2) ?
C11 C12 C1 C3 162.90(16) ?
C13 C12 C1 C2 101.54(19) ?
C11 C12 C1 C2 -73.93(19) ?
O3 P O2 C21 82.13(12) ?
O1 P O2 C21 -175.64(11) ?
Ru P O2 C21 -46.06(12) ?
P O2 C21 C26 -35.88(18) ?
P O2 C21 C22 143.75(12) ?
C26 C21 C22 C23 2.4(2) ?
O2 C21 C22 C23 -177.18(14) ?
C26 C21 C22 C4 -177.27(16) ?
O2 C21 C22 C4 3.1(2) ?
C21 C22 C23 C24 -1.0(3) ?
C4 C22 C23 C24 178.66(17) ?
C22 C23 C24 C25 -1.3(3) ?
C23 C24 C25 C26 2.4(3) ?
C22 C21 C26 C25 -1.4(2) ?
O2 C21 C26 C25 178.18(13) ?
C24 C25 C26 C21 -1.1(2) ?
C21 C22 C4 C6 107.4(2) ?
C23 C22 C4 C6 -72.3(2) ?
C21 C22 C4 C5 -128.61(19) ?
C23 C22 C4 C5 51.7(2) ?
O1 P O3 C31 -14.94(13) ?
O2 P O3 C31 86.24(13) ?
Ru P O3 C31 -144.37(11) ?
P O3 C31 C36 83.91(16) ?
P O3 C31 C32 -101.50(16) ?
C36 C31 C32 C33 0.3(2) ?
O3 C31 C32 C33 -173.97(14) ?
C36 C31 C32 C7 178.24(16) ?
O3 C31 C32 C7 4.0(2) ?
C31 C32 C33 C34 0.3(3) ?
C7 C32 C33 C34 -177.74(18) ?
C32 C33 C34 C35 -0.4(3) ?
C33 C34 C35 C36 -0.1(3) ?
C32 C31 C36 C35 -0.8(2) ?
O3 C31 C36 C35 173.67(14) ?
C34 C35 C36 C31 0.6(3) ?
C31 C32 C7 C8 -110.15(19) ?
C33 C32 C7 C8 67.7(2) ?
C31 C32 C7 C9 125.54(19) ?
C33 C32 C7 C9 -56.6(2) ?
C46 C41 C42 C43 -0.5(2) ?
C41 C42 C43 C44 -4.8(2) ?
C42 C43 C44 C45 6.3(2) ?
C43 C44 C45 C46 -2.7(2) ?
C44 C45 C46 C41 -2.5(2) ?
C42 C41 C46 C45 4.1(2) ?
